data_7111545
loop_
_publ_author_name
'Benhamou, Laure'
'C\'esar, Vincent'
'Gornitzka, Heinz'
'Lugan, No\"el'
'Lavigne, Guy'

_publ_section_title
;
 Imidazol-2-ylidene-4-olate: an anionic N-heterocyclic carbene
 pre-programmed for further derivatization
;
_journal_issue 31
_journal_name_full 'Chemical Communications'
_journal_page_first 4720
_journal_page_last 4722
_journal_paper_doi 10.1039/b907908d
_journal_year 2009
_chemical_formula_moiety 'C21 H25 N2 O, Cl'
_chemical_formula_sum 'C21 H25 Cl N2 O'
_chemical_formula_weight 356.88
_chemical_name_systematic
;
?
;
_space_group_IT_number 14
_symmetry_cell_setting monoclinic
_symmetry_Int_Tables_number 14
_symmetry_space_group_name_Hall '-P 2ybc'
_symmetry_space_group_name_H-M 'P 1 21/c 1'
_atom_sites_solution_hydrogens geom
_atom_sites_solution_primary direct
_atom_sites_solution_secondary difmap
_audit_creation_date 2009-02-26T17:23:56-00:00
_audit_creation_method 'WinGX routine CIF_UPDATE'
_cell_angle_alpha 90
_cell_angle_beta 118.109(2)
_cell_angle_gamma 90
_cell_formula_units_Z 4
_cell_length_a 8.5416(3)
_cell_length_b 29.645(1)
_cell_length_c 8.7375(3)
_cell_measurement_reflns_used 9999
_cell_measurement_temperature 180(2)
_cell_measurement_theta_max 38.28
_cell_measurement_theta_min 1.37
_cell_measurement_wavelength 0.71073
_cell_volume 1951.52(12)
_computing_structure_refinement 'SHELXL-97 (Sheldrick, 1997)'
_diffrn_ambient_temperature 180(2)
_diffrn_measured_fraction_theta_full 0.997
_diffrn_measured_fraction_theta_max 0.997
_diffrn_measurement_device_type 'Bruker APEX II'
_diffrn_measurement_method 'phi and omega scans'
_diffrn_radiation_monochromator graphite
_diffrn_radiation_probe x-ray
_diffrn_radiation_type MoK\a
_diffrn_radiation_wavelength 0.71073
_diffrn_reflns_av_R_equivalents 0.0198
_diffrn_reflns_av_sigmaI/netI 0.0175
_diffrn_reflns_limit_h_max 10
_diffrn_reflns_limit_h_min -11
_diffrn_reflns_limit_k_max 38
_diffrn_reflns_limit_k_min -41
_diffrn_reflns_limit_l_max 12
_diffrn_reflns_limit_l_min -8
_diffrn_reflns_number 32567
_diffrn_reflns_theta_full 29.83
_diffrn_reflns_theta_max 29.83
_diffrn_reflns_theta_min 1.37
_diffrn_standards_decay_% 0
_diffrn_standards_interval_count 0
_diffrn_standards_number 0
_exptl_absorpt_coefficient_mu 0.206
_exptl_absorpt_correction_T_max 0.94
_exptl_absorpt_correction_T_min 0.92
_exptl_absorpt_correction_type multi-scan
_exptl_absorpt_process_details
;
'SADABS, Sheldrick, Bruker, 2000'
;
_exptl_crystal_colour colourless
_exptl_crystal_density_diffrn 1.215
_exptl_crystal_density_method 'not measured'
_exptl_crystal_description block
_exptl_crystal_F_000 760
_exptl_crystal_size_max 0.35
_exptl_crystal_size_mid 0.35
_exptl_crystal_size_min 0.30
_refine_diff_density_max 0.301
_refine_diff_density_min -0.221
_refine_diff_density_rms 0.049
_refine_ls_extinction_method none
_refine_ls_goodness_of_fit_ref 1.133
_refine_ls_hydrogen_treatment constr
_refine_ls_matrix_type full
_refine_ls_number_parameters 241
_refine_ls_number_reflns 5592
_refine_ls_number_restraints 0
_refine_ls_restrained_S_all 1.133
_refine_ls_R_factor_all 0.0680
_refine_ls_R_factor_gt 0.0581
_refine_ls_shift/su_max 0.001
_refine_ls_shift/su_mean 0.
_refine_ls_structure_factor_coef Fsqd
_refine_ls_weighting_details 'calc w=1/[\s^2^(Fo^2^)+(0.0520P)^2^+1.2293P] where P=(Fo^2^+2Fc^2^)/3'
_refine_ls_weighting_scheme calc
_refine_ls_wR_factor_gt 0.1414
_refine_ls_wR_factor_ref 0.1464
_reflns_number_gt 4769
_reflns_number_total 5587
_reflns_threshold_expression >2sigma(I)
_cod_data_source_file b907908dsup1.cif
_cod_data_source_block 3a
_cod_original_sg_symbol_H-M 'P 21/c'
_cod_database_code 7111545

loop_
_space_group_symop_operation_xyz
'x, y, z'
'-x, y+1/2, -z+1/2'
'-x, -y, -z'
'x, -y-1/2, z-1/2'

loop_
_atom_site_label
_atom_site_type_symbol
_atom_site_fract_x
_atom_site_fract_y
_atom_site_fract_z
_atom_site_U_iso_or_equiv
_atom_site_adp_type
_atom_site_occupancy
_atom_site_symmetry_multiplicity
_atom_site_calc_flag
_atom_site_refinement_flags
_atom_site_disorder_assembly
_atom_site_disorder_group
C1 C 0.3763(2) 0.12515(6) 0.7305(2) 0.0300(3) Uani 1 1 d . A 4
H1 H 0.4831 0.1259 0.8331 0.036 Uiso 1 1 calc R A 4
C2 C 0.1012(2) 0.10836(6) 0.5338(2) 0.0300(3) Uani 1 1 d . A 4
H2 H -0.0111 0.0953 0.4807 0.036 Uiso 0.50 1 calc PR A 4
C3 C 0.1671(2) 0.13856(6) 0.4617(2) 0.0294(3) Uani 1 1 d . A 4
H3 H 0.1081 0.1504 0.3501 0.035 Uiso 0.50 1 calc PR A 4
C11 C 0.2209(2) 0.07296(6) 0.8317(2) 0.0277(3) Uani 1 1 d . A 4
C12 C 0.1734(3) 0.09366(6) 0.9464(2) 0.0385(4) Uani 1 1 d . A 4
C13 C 0.1699(3) 0.06684(8) 1.0750(2) 0.0429(4) Uani 1 1 d . A 4
H13 H 0.1370 0.0797 1.1527 0.051 Uiso 1 1 calc R A 4
C14 C 0.2139(2) 0.02162(7) 1.0910(2) 0.0380(4) Uani 1 1 d . A 4
C15 C 0.2552(2) 0.00200(6) 0.9703(2) 0.0356(4) Uani 1 1 d . A 4
H15 H 0.2815 -0.0286 0.9784 0.043 Uiso 1 1 calc R A 4
C16 C 0.2581(2) 0.02725(6) 0.8372(2) 0.0296(3) Uani 1 1 d . A 4
C17 C 0.1282(5) 0.14296(8) 0.9335(4) 0.0734(9) Uani 1 1 d . A 4
H17A H 0.2315 0.1605 0.9564 0.110 Uiso 1 1 calc R A 4
H17B H 0.0890 0.1503 1.0170 0.110 Uiso 1 1 calc R A 4
H17C H 0.0354 0.1496 0.8189 0.110 Uiso 1 1 calc R A 4
C18 C 0.2191(3) -0.00603(9) 1.2387(3) 0.0561(6) Uani 1 1 d . A 4
H18A H 0.3329 -0.0026 1.3391 0.084 Uiso 1 1 calc R A 4
H18B H 0.2000 -0.0372 1.2056 0.084 Uiso 1 1 calc R A 4
H18C H 0.1279 0.0042 1.2651 0.084 Uiso 1 1 calc R A 4
C19 C 0.2978(3) 0.00523(7) 0.7044(3) 0.0443(5) Uani 1 1 d . A 4
H19A H 0.1904 0.0028 0.5964 0.066 Uiso 1 1 calc R A 4
H19B H 0.3461 -0.0243 0.7439 0.066 Uiso 1 1 calc R A 4
H19C H 0.3824 0.0232 0.6881 0.066 Uiso 1 1 calc R A 4
C21 C 0.4642(2) 0.17729(5) 0.5662(2) 0.0277(3) Uani 1 1 d . A 4
C22 C 0.5796(2) 0.15789(6) 0.5139(2) 0.0330(4) Uani 1 1 d . A 4
C23 C 0.7042(2) 0.18623(6) 0.5033(3) 0.0362(4) Uani 1 1 d . A 4
H23 H 0.7836 0.1742 0.4693 0.043 Uiso 1 1 calc R A 4
C24 C 0.7134(2) 0.23193(6) 0.5418(2) 0.0346(4) Uani 1 1 d . A 4
C25 C 0.5916(2) 0.24992(6) 0.5885(2) 0.0343(4) Uani 1 1 d . A 4
H25 H 0.5957 0.2806 0.6126 0.041 Uiso 1 1 calc R A 4
C26 C 0.4641(2) 0.22320(6) 0.6002(2) 0.0297(3) Uani 1 1 d . A 4
C27 C 0.5739(3) 0.10863(7) 0.4705(4) 0.0513(5) Uani 1 1 d . A 4
H27A H 0.6818 0.0944 0.5528 0.077 Uiso 1 1 calc R A 4
H27B H 0.5614 0.1054 0.3559 0.077 Uiso 1 1 calc R A 4
H27C H 0.4748 0.0947 0.4750 0.077 Uiso 1 1 calc R A 4
C28 C 0.8546(3) 0.26106(8) 0.5355(3) 0.0497(5) Uani 1 1 d . A 4
H28A H 0.9551 0.2627 0.6491 0.075 Uiso 1 1 calc R A 4
H28B H 0.8082 0.2908 0.4972 0.075 Uiso 1 1 calc R A 4
H28C H 0.8905 0.2482 0.4561 0.075 Uiso 1 1 calc R A 4
C29 C 0.3271(3) 0.24351(7) 0.6421(3) 0.0413(4) Uani 1 1 d . A 4
H29A H 0.3646 0.2731 0.6899 0.062 Uiso 1 1 calc R A 4
H29B H 0.3139 0.2248 0.7250 0.062 Uiso 1 1 calc R A 4
H29C H 0.2156 0.2455 0.5381 0.062 Uiso 1 1 calc R A 4
N1 N 0.23389(18) 0.10070(5) 0.70196(17) 0.0286(3) Uani 1 1 d . A 4
N2 N 0.33898(17) 0.14834(5) 0.58645(17) 0.0281(3) Uani 1 1 d . A 4
Cl1 Cl -0.25794(6) 0.121947(16) 0.12556(6) 0.04400(14) Uani 1 1 d . B 4
O1A O -0.0433(3) 0.08635(9) 0.4689(3) 0.0402(6) Uani 0.50 1 d P C 2
O1B O 0.0956(3) 0.15871(8) 0.3151(3) 0.0290(5) Uani 0.50 1 d P D 1
H1A H -0.1117 0.0974 0.3614 0.050 Uiso 0.50 1 d P E 2
H1B H -0.0115 0.1474 0.2552 0.050 Uiso 0.50 1 d P F 1

loop_
_atom_site_aniso_label
_atom_site_aniso_U_11
_atom_site_aniso_U_22
_atom_site_aniso_U_33
_atom_site_aniso_U_23
_atom_site_aniso_U_13
_atom_site_aniso_U_12
C1 0.0238(7) 0.0372(8) 0.0211(7) 0.0031(6) 0.0041(6) -0.0026(6)
C2 0.0249(7) 0.0327(8) 0.0223(7) 0.0012(6) 0.0028(6) -0.0026(6)
C3 0.0238(7) 0.0326(8) 0.0214(7) 0.0030(6) 0.0021(6) -0.0004(6)
C11 0.0270(7) 0.0337(8) 0.0199(7) 0.0023(6) 0.0089(6) -0.0026(6)
C12 0.0474(10) 0.0378(9) 0.0284(8) -0.0046(7) 0.0164(8) 0.0008(8)
C13 0.0481(11) 0.0591(12) 0.0253(8) -0.0055(8) 0.0204(8) -0.0021(9)
C14 0.0337(9) 0.0538(11) 0.0217(8) 0.0059(7) 0.0091(7) -0.0077(8)
C15 0.0365(9) 0.0356(9) 0.0301(8) 0.0065(7) 0.0118(7) -0.0013(7)
C16 0.0270(7) 0.0351(8) 0.0242(7) 0.0015(6) 0.0100(6) 0.0009(6)
C17 0.124(3) 0.0450(13) 0.0610(16) -0.0053(11) 0.0519(17) 0.0167(15)
C18 0.0515(12) 0.0822(17) 0.0315(10) 0.0157(10) 0.0168(9) -0.0127(11)
C19 0.0525(11) 0.0479(11) 0.0367(10) 0.0027(8) 0.0244(9) 0.0124(9)
C21 0.0228(7) 0.0316(8) 0.0247(7) 0.0037(6) 0.0080(6) -0.0016(6)
C22 0.0290(8) 0.0301(8) 0.0368(9) 0.0028(7) 0.0130(7) 0.0033(6)
C23 0.0286(8) 0.0391(9) 0.0439(10) 0.0008(8) 0.0196(7) 0.0035(7)
C24 0.0259(7) 0.0378(9) 0.0381(9) -0.0011(7) 0.0134(7) -0.0035(6)
C25 0.0323(8) 0.0313(8) 0.0382(9) -0.0046(7) 0.0158(7) -0.0038(6)
C26 0.0257(7) 0.0343(8) 0.0276(8) -0.0015(6) 0.0114(6) 0.0008(6)
C27 0.0544(12) 0.0315(9) 0.0755(16) -0.0012(10) 0.0368(12) 0.0033(8)
C28 0.0370(10) 0.0506(12) 0.0680(14) -0.0084(10) 0.0301(10) -0.0129(9)
C29 0.0372(9) 0.0449(10) 0.0477(11) -0.0080(8) 0.0248(9) -0.0007(8)
N1 0.0258(6) 0.0333(7) 0.0214(6) 0.0027(5) 0.0069(5) -0.0024(5)
N2 0.0228(6) 0.0332(7) 0.0218(6) 0.0036(5) 0.0053(5) -0.0018(5)
Cl1 0.0356(2) 0.0433(3) 0.0310(2) 0.00429(18) -0.00244(17) -0.00414(18)
O1A 0.0279(12) 0.0503(15) 0.0324(13) 0.0089(11) 0.0061(10) -0.0085(11)
O1B 0.0232(10) 0.0380(12) 0.0172(10) 0.0109(9) 0.0025(8) -0.0035(9)

loop_
_geom_angle_atom_site_label_1
_geom_angle_atom_site_label_2
_geom_angle_atom_site_label_3
_geom_angle
N2 C1 N1 108.16(13)
N2 C1 H1 125.9
N1 C1 H1 125.9
C3 C2 N1 106.76(14)
C3 C2 O1A 131.23(18)
C3 C2 H2 126.6
N1 C2 H2 126.6
C2 C3 N2 106.85(13)
C2 C3 O1B 131.7(2)
C2 C3 H3 126.6
N2 C3 H3 126.6
C16 C11 C12 123.13(15)
C16 C11 N1 118.78(14)
C12 C11 N1 118.09(15)
C13 C12 C11 117.13(17)
C13 C12 C17 121.02(19)
C11 C12 C17 121.85(18)
C14 C13 C12 121.97(17)
C14 C13 H13 119.0
C12 C13 H13 119.0
C13 C14 C15 118.94(16)
C13 C14 C18 120.69(19)
C15 C14 C18 120.4(2)
C14 C15 C16 121.36(17)
C14 C15 H15 119.3
C16 C15 H15 119.3
C11 C16 C15 117.36(16)
C11 C16 C19 121.94(15)
C15 C16 C19 120.69(16)
C22 C21 C26 123.06(15)
C22 C21 N2 118.32(15)
C26 C21 N2 118.62(14)
C21 C22 C23 117.03(16)
C21 C22 C27 122.71(16)
C23 C22 C27 120.26(17)
C24 C23 C22 121.97(16)
C24 C23 H23 119.0
C22 C23 H23 119.0
C23 C24 C25 118.74(16)
C23 C24 C28 120.32(17)
C25 C24 C28 120.94(17)
C26 C25 C24 121.58(16)
C26 C25 H25 119.2
C24 C25 H25 119.2
C25 C26 C21 117.54(15)
C25 C26 C29 121.04(16)
C21 C26 C29 121.38(15)
C1 N1 C2 109.08(13)
C1 N1 C11 124.18(13)
C2 N1 C11 126.66(13)
C1 N2 C3 109.14(13)
C1 N2 C21 124.03(13)
C3 N2 C21 126.78(13)

loop_
_geom_bond_atom_site_label_1
_geom_bond_atom_site_label_2
_geom_bond_distance
C1 N2 1.334(2)
C1 N1 1.335(2)
C1 H1 0.9300
C2 C3 1.360(2)
C2 N1 1.3876(19)
C2 O1A 1.269(3)
C2 H2 0.9300
C3 N2 1.3856(19)
C3 O1B 1.278(3)
C3 H3 0.9300
C11 C16 1.387(2)
C11 C12 1.389(2)
C11 N1 1.446(2)
C12 C13 1.388(3)
C12 C17 1.502(3)
C13 C14 1.381(3)
C13 H13 0.9300
C14 C15 1.388(3)
C14 C18 1.511(3)
C15 C16 1.393(2)
C15 H15 0.9300
C16 C19 1.503(2)
C17 H17A 0.9600
C17 H17B 0.9600
C17 H17C 0.9600
C18 H18A 0.9600
C18 H18B 0.9600
C18 H18C 0.9600
C19 H19A 0.9600
C19 H19B 0.9600
C19 H19C 0.9600
C21 C22 1.391(2)
C21 C26 1.393(2)
C21 N2 1.446(2)
C22 C23 1.393(2)
C22 C27 1.504(3)
C23 C24 1.390(3)
C23 H23 0.9300
C24 C25 1.390(3)
C24 C28 1.505(3)
C25 C26 1.389(2)
C25 H25 0.9300
C26 C29 1.506(2)
C27 H27A 0.9600
C27 H27B 0.9600
C27 H27C 0.9600
C28 H28A 0.9600
C28 H28B 0.9600
C28 H28C 0.9600
C29 H29A 0.9600
C29 H29B 0.9600
C29 H29C 0.9600
O1A H1A 0.902(2)
O1B H1B 0.879(2)
